data_7010644
loop_
_publ_author_name
'Hirano, Toshiyuki'
'Ueda, Koji'
'Mukaida, Masao'
'Nagao, Hirotaka'
'Oi, Takao'

_publ_section_title
;
 Reactions of [RuCl2(NO)(terpy)]+
 (terpy&#x00A0;=&#x00A0;2,2'&#x00A0;:&#x00A0;6',2&#x2033;-terpyridine)
 with mono anions such as NO2--, Br-- and N3--, and structural studies
 on terpyridineruthenium having a nitrosyl ligand
;
_journal_issue 16
_journal_name_full 'Journal of the Chemical Society, Dalton Transactions'
_journal_page_first 2341
_journal_paper_doi 10.1039/b101546j
_journal_year 2001
_chemical_formula_sum 'C15 H11 Br2 F6 N4 O P Ru'
_chemical_formula_weight 669.12
_space_group_IT_number 14
_symmetry_cell_setting monoclinic
_symmetry_Int_Tables_number 14
_symmetry_space_group_name_Hall '-P 2ybc'
_symmetry_space_group_name_H-M 'P 1 21/c 1'
_cell_angle_alpha 90
_cell_angle_beta 95.479(5)
_cell_angle_gamma 90
_cell_formula_units_Z 4
_cell_length_a 9.187(1)
_cell_length_b 16.638(1)
_cell_length_c 13.1219(9)
_cell_measurement_reflns_used 14301
_cell_measurement_temperature 298.2
_cell_measurement_theta_max 27.5
_cell_measurement_theta_min 2.0
_cell_volume 1996.6(3)
_computing_cell_refinement PROCESS-AUTO
_computing_data_collection PROCESS-AUTO
_computing_data_reduction 'teXsan Ver. 1.10'
_computing_publication_material 'teXsan Ver. 1.10'
_computing_structure_refinement 'teXsan Ver. 1.10'
_computing_structure_solution SIR92
_diffrn_measured_fraction_theta_full 0.9983
_diffrn_measured_fraction_theta_max 0.9983
_diffrn_measurement_device_type 'Rigaku RAXIS-RAPID Imaging Plate'
_diffrn_measurement_method \w
_diffrn_radiation_type 'Mo K\a'
_diffrn_radiation_wavelength 0.7107
_diffrn_reflns_av_R_equivalents 0.055
_diffrn_reflns_limit_h_max 11
_diffrn_reflns_limit_h_min 0
_diffrn_reflns_limit_k_max 21
_diffrn_reflns_limit_k_min 0
_diffrn_reflns_limit_l_max 16
_diffrn_reflns_limit_l_min -16
_diffrn_reflns_number 18624
_diffrn_reflns_theta_full 27.48
_diffrn_reflns_theta_max 27.48
_exptl_absorpt_coefficient_mu 4.951
_exptl_absorpt_correction_T_max 0.778
_exptl_absorpt_correction_T_min 0.492
_exptl_absorpt_correction_type integration
_exptl_crystal_colour reddish-brown
_exptl_crystal_density_diffrn 2.226
_exptl_crystal_description chip
_exptl_crystal_F_000 1280.00
_exptl_crystal_size_max 0.170
_exptl_crystal_size_mid 0.150
_exptl_crystal_size_min 0.070
_refine_diff_density_max 0.40
_refine_diff_density_min -0.53
_refine_ls_goodness_of_fit_ref 0.999
_refine_ls_hydrogen_treatment noref
_refine_ls_number_parameters 271
_refine_ls_number_reflns 2934
_refine_ls_R_factor_gt 0.0310
_refine_ls_shift/su_max 0.0015
_refine_ls_structure_factor_coef F
_refine_ls_weighting_details 'w = 1/[\s^2^(Fo) + 0.00063|Fo|^2^]'
_refine_ls_weighting_scheme calc
_refine_ls_wR_factor_ref 0.0389
_reflns_number_gt 2934
_reflns_number_total 4576
_reflns_threshold_expression F^2^>3.0\s(F^2^)
_cod_data_source_file b101546j.txt
_cod_data_source_block '[RuBr2(NO)(terpy)]PF6'
_cod_original_formula_sum 'C15 H11 Br2 F6 N4 O P Ru '
_cod_database_code 7010644

loop_
_symmetry_equiv_pos_as_xyz
x,y,z
-x,1/2+y,1/2-z
-x,-y,-z
x,1/2-y,1/2+z

loop_
_atom_site_label
_atom_site_type_symbol
_atom_site_fract_x
_atom_site_fract_y
_atom_site_fract_z
_atom_site_U_iso_or_equiv
_atom_site_adp_type
_atom_site_occupancy
_atom_site_calc_flag
_atom_site_refinement_flags
_atom_site_disorder_assembly
_atom_site_disorder_group
Ru Ru 0.13944(4) 0.22902(2) 0.43619(3) 0.02936(9) Uani 1.00 d . . .
Br(1) Br 0.28896(6) 0.15853(3) 0.58072(4) 0.0449(2) Uani 1.00 d . . .
Br(2) Br 0.00233(6) 0.28522(3) 0.27853(4) 0.0439(1) Uani 1.00 d . . .
P P -0.2606(2) 0.05233(9) 0.0794(1) 0.0527(5) Uani 1.00 d . . .
F(1) F -0.1826(5) 0.1095(3) 0.1646(4) 0.103(2) Uani 1.00 d . . .
F(2) F -0.3491(6) 0.0115(3) 0.1627(4) 0.109(2) Uani 1.00 d . . .
F(3) F -0.3380(5) -0.0032(3) -0.0074(4) 0.096(2) Uani 1.00 d . . .
F(4) F -0.1741(5) 0.0953(3) -0.0058(4) 0.100(2) Uani 1.00 d . . .
F(5) F -0.1344(5) -0.0116(3) 0.0985(4) 0.105(2) Uani 1.00 d . . .
F(6) F -0.3851(5) 0.1181(3) 0.0600(3) 0.086(1) Uani 1.00 d . . .
O O 0.1312(5) 0.3676(3) 0.5653(3) 0.066(1) Uani 1.00 d . . .
N(1) N 0.1337(5) 0.3177(3) 0.5124(3) 0.039(1) Uani 1.00 d . . .
N(2) N -0.0538(4) 0.1726(2) 0.4681(3) 0.032(1) Uani 1.00 d . . .
N(3) N 0.1501(4) 0.1252(2) 0.3581(3) 0.032(1) Uani 1.00 d . . .
N(4) N 0.3329(4) 0.2448(3) 0.3681(3) 0.037(1) Uani 1.00 d . . .
C(1) C -0.0771(5) 0.1004(3) 0.4203(4) 0.036(1) Uani 1.00 d . . .
C(2) C -0.2053(7) 0.0578(3) 0.4287(4) 0.051(2) Uani 1.00 d . . .
C(3) C -0.3096(6) 0.0911(4) 0.4856(5) 0.061(2) Uani 1.00 d . . .
C(4) C -0.2863(6) 0.1644(4) 0.5316(4) 0.054(2) Uani 1.00 d . . .
C(5) C -0.1569(6) 0.2032(3) 0.5217(4) 0.043(1) Uani 1.00 d . . .
C(6) C 0.0402(5) 0.0723(3) 0.3607(3) 0.034(1) Uani 1.00 d . . .
C(7) C 0.0462(6) 0.0005(3) 0.3083(4) 0.046(2) Uani 1.00 d . . .
C(8) C 0.1628(7) -0.0134(3) 0.2529(5) 0.053(2) Uani 1.00 d . . .
C(9) C 0.2766(6) 0.0416(3) 0.2512(4) 0.046(2) Uani 1.00 d . . .
C(10) C 0.2679(5) 0.1129(3) 0.3065(4) 0.038(1) Uani 1.00 d . . .
C(11) C 0.3725(5) 0.1800(3) 0.3131(4) 0.038(1) Uani 1.00 d . . .
C(12) C 0.5005(6) 0.1794(4) 0.2685(4) 0.051(2) Uani 1.00 d . . .
C(13) C 0.5929(7) 0.2458(5) 0.2799(5) 0.063(2) Uani 1.00 d . . .
C(14) C 0.5524(7) 0.3100(5) 0.3342(5) 0.062(2) Uani 1.00 d . . .
C(15) C 0.4214(6) 0.3088(4) 0.3777(4) 0.050(2) Uani 1.00 d . . .
H(1) H -0.2203 0.0059 0.3961 0.0617 Uiso 1.00 calc . . .
H(2) H -0.3998 0.0625 0.4919 0.0738 Uiso 1.00 calc . . .
H(3) H -0.3592 0.1886 0.5715 0.0645 Uiso 1.00 calc . . .
H(4) H -0.1384 0.2546 0.5546 0.0526 Uiso 1.00 calc . . .
H(5) H -0.0314 -0.0386 0.3098 0.0566 Uiso 1.00 calc . . .
H(6) H 0.1661 -0.0629 0.2142 0.0633 Uiso 1.00 calc . . .
H(7) H 0.3592 0.0313 0.2118 0.0565 Uiso 1.00 calc . . .
H(8) H 0.5260 0.1329 0.2295 0.0625 Uiso 1.00 calc . . .
H(9) H 0.6852 0.2468 0.2501 0.0739 Uiso 1.00 calc . . .
H(10) H 0.6157 0.3563 0.3423 0.0741 Uiso 1.00 calc . . .
H(11) H 0.3917 0.3552 0.4155 0.0615 Uiso 1.00 calc . . .

loop_
_atom_site_aniso_label
_atom_site_aniso_U_11
_atom_site_aniso_U_22
_atom_site_aniso_U_33
_atom_site_aniso_U_12
_atom_site_aniso_U_13
_atom_site_aniso_U_23
Ru 0.0306(2) 0.0270(2) 0.0308(2) -0.0036(2) 0.0043(1) -0.0036(1)
Br(1) 0.0466(3) 0.0481(3) 0.0390(3) -0.0012(2) -0.0017(2) 0.0034(2)
Br(2) 0.0454(3) 0.0422(3) 0.0434(3) 0.0004(2) 0.0002(2) 0.0065(2)
P 0.0560(10) 0.0511(9) 0.0501(8) 0.0058(8) 0.0002(7) -0.0051(7)
F(1) 0.117(4) 0.091(3) 0.095(3) 0.010(3) -0.028(3) -0.038(3)
F(2) 0.158(5) 0.078(3) 0.100(3) -0.001(3) 0.061(3) 0.014(3)
F(3) 0.073(3) 0.125(4) 0.088(3) -0.003(3) -0.001(2) -0.048(3)
F(4) 0.101(3) 0.104(4) 0.101(3) -0.004(3) 0.047(3) 0.005(3)
F(5) 0.110(4) 0.097(3) 0.102(3) 0.053(3) -0.021(3) -0.022(3)
F(6) 0.090(3) 0.103(3) 0.068(2) 0.045(3) 0.014(2) 0.007(2)
O 0.086(3) 0.052(3) 0.062(3) -0.011(2) 0.010(2) -0.021(2)
N(1) 0.041(2) 0.035(2) 0.041(2) -0.002(2) 0.005(2) 0.001(2)
N(2) 0.031(2) 0.031(2) 0.034(2) -0.001(2) 0.005(2) 0.001(2)
N(3) 0.033(2) 0.030(2) 0.031(2) 0.001(2) -0.001(2) -0.004(2)
N(4) 0.034(2) 0.042(2) 0.035(2) -0.005(2) 0.005(2) 0.000(2)
C(1) 0.036(3) 0.033(3) 0.037(2) 0.000(2) -0.001(2) 0.003(2)
C(2) 0.050(3) 0.045(3) 0.057(3) -0.016(3) 0.000(3) 0.007(3)
C(3) 0.045(3) 0.076(5) 0.062(4) -0.020(3) 0.011(3) 0.024(3)
C(4) 0.042(3) 0.069(4) 0.050(3) -0.002(3) 0.010(3) 0.004(3)
C(5) 0.035(3) 0.054(3) 0.043(3) -0.001(2) 0.009(2) 0.001(2)
C(6) 0.039(3) 0.027(2) 0.035(2) 0.002(2) -0.007(2) -0.002(2)
C(7) 0.054(4) 0.032(3) 0.050(3) -0.002(2) -0.009(3) -0.005(2)
C(8) 0.071(4) 0.033(3) 0.055(3) 0.008(3) -0.002(3) -0.011(2)
C(9) 0.055(3) 0.042(3) 0.042(3) 0.013(3) 0.007(2) -0.006(2)
C(10) 0.039(3) 0.041(3) 0.033(2) 0.006(2) 0.004(2) 0.002(2)
C(11) 0.038(3) 0.043(3) 0.032(2) 0.003(2) 0.001(2) 0.003(2)
C(12) 0.041(3) 0.070(4) 0.044(3) 0.005(3) 0.012(2) 0.002(3)
C(13) 0.041(3) 0.102(5) 0.047(3) -0.008(4) 0.010(3) 0.008(3)
C(14) 0.047(4) 0.080(5) 0.059(4) -0.027(3) 0.003(3) 0.013(4)
C(15) 0.048(3) 0.055(3) 0.046(3) -0.019(3) 0.003(2) -0.002(3)

loop_
_atom_type_symbol
_atom_type_description
_atom_type_scat_dispersion_real
_atom_type_scat_dispersion_imag
_atom_type_scat_source
C C 0.003 0.002
;International Tables for Crystallography
(1992, Vol. C, Tables 4.2.6.8 and 6.1.1.1)
;
H H 0.000 0.000
;International Tables for Crystallography
(1992, Vol. C, Table 6.1.1.2)
;
O O 0.011 0.006
;International Tables for Crystallography
(1992, Vol. C, Tables 4.2.6.8 and 6.1.1.1)
;
N N 0.006 0.003
;International Tables for Crystallography
(1992, Vol. C, Tables 4.2.6.8 and 6.1.1.1)
;
Br Br -0.290 2.459
;International Tables for Crystallography
(1992, Vol. C, Tables 4.2.6.8 and 6.1.1.1)
;
P P 0.102 0.094
;International Tables for Crystallography
(1992, Vol. C, Tables 4.2.6.8 and 6.1.1.1)
;
F F 0.017 0.010
;International Tables for Crystallography
(1992, Vol. C, Tables 4.2.6.8 and 6.1.1.1)
;
Ru Ru -1.259 0.836
;International Tables for Crystallography
(1992, Vol. C, Tables 4.2.6.8 and 6.1.1.1)
;

loop_
_geom_angle_atom_site_label_1
_geom_angle_atom_site_label_2
_geom_angle_atom_site_label_3
_geom_angle
_geom_angle_site_symmetry_1
_geom_angle_site_symmetry_2
_geom_angle_site_symmetry_3
_geom_angle_publ_flag
Br(1) Ru Br(2) 172.69(2) . 1_555 1_555 no
Br(1) Ru N(1) 90.4(1) . 1_555 1_555 no
Br(1) Ru N(2) 93.0(1) . 1_555 1_555 no
Br(1) Ru N(3) 86.2(1) . 1_555 1_555 no
Br(1) Ru N(4) 87.4(1) . 1_555 1_555 no
Br(2) Ru N(1) 96.6(1) . 1_555 1_555 no
Br(2) Ru N(2) 87.9(1) . 1_555 1_555 no
Br(2) Ru N(3) 86.8(1) . 1_555 1_555 no
Br(2) Ru N(4) 88.9(1) . 1_555 1_555 no
N(1) Ru N(2) 100.9(2) . 1_555 1_555 no
N(1) Ru N(3) 176.5(2) . 1_555 1_555 no
N(1) Ru N(4) 102.0(2) . 1_555 1_555 no
N(2) Ru N(3) 78.4(2) . 1_555 1_555 no
N(2) Ru N(4) 157.1(2) . 1_555 1_555 yes
N(3) Ru N(4) 78.7(2) . 1_555 1_555 no
F(1) P F(2) 89.8(3) . 1_555 1_555 no
F(1) P F(3) 178.7(3) . 1_555 1_555 no
F(1) P F(4) 90.2(3) . 1_555 1_555 no
F(1) P F(5) 90.9(3) . 1_555 1_555 no
F(1) P F(6) 88.3(3) . 1_555 1_555 no
F(2) P F(3) 91.3(3) . 1_555 1_555 no
F(2) P F(4) 178.6(3) . 1_555 1_555 no
F(2) P F(5) 91.1(3) . 1_555 1_555 no
F(2) P F(6) 89.8(3) . 1_555 1_555 no
F(3) P F(4) 88.7(3) . 1_555 1_555 no
F(3) P F(5) 89.6(3) . 1_555 1_555 no
F(3) P F(6) 91.1(3) . 1_555 1_555 no
F(4) P F(5) 90.3(3) . 1_555 1_555 no
F(4) P F(6) 88.8(3) . 1_555 1_555 no
F(5) P F(6) 178.8(3) . 1_555 1_555 no
Ru N(1) O 174.3(4) . 1_555 1_555 yes
Ru N(2) C(1) 113.8(3) . 1_555 1_555 no
Ru N(2) C(5) 126.5(3) . 1_555 1_555 no
C(1) N(2) C(5) 119.5(4) . 1_555 1_555 no
Ru N(3) C(6) 118.4(3) . 1_555 1_555 no
Ru N(3) C(10) 117.9(3) . 1_555 1_555 no
C(6) N(3) C(10) 123.7(4) . 1_555 1_555 no
Ru N(4) C(11) 114.2(3) . 1_555 1_555 no
Ru N(4) C(15) 126.6(4) . 1_555 1_555 no
C(11) N(4) C(15) 119.2(4) . 1_555 1_555 no
N(2) C(1) C(2) 120.7(5) . 1_555 1_555 no
N(2) C(1) C(6) 115.8(4) . 1_555 1_555 no
C(2) C(1) C(6) 123.5(5) . 1_555 1_555 no
C(1) C(2) C(3) 118.3(5) . 1_555 1_555 no
C(2) C(3) C(4) 120.4(5) . 1_555 1_555 no
C(3) C(4) C(5) 118.6(6) . 1_555 1_555 no
N(2) C(5) C(4) 122.4(5) . 1_555 1_555 no
N(3) C(6) C(1) 113.4(4) . 1_555 1_555 no
N(3) C(6) C(7) 119.2(5) . 1_555 1_555 no
C(1) C(6) C(7) 127.4(5) . 1_555 1_555 no
C(6) C(7) C(8) 118.7(5) . 1_555 1_555 no
C(7) C(8) C(9) 121.6(5) . 1_555 1_555 no
C(8) C(9) C(10) 118.0(5) . 1_555 1_555 no
N(3) C(10) C(9) 118.7(5) . 1_555 1_555 no
N(3) C(10) C(11) 114.0(4) . 1_555 1_555 no
C(9) C(10) C(11) 127.3(5) . 1_555 1_555 no
N(4) C(11) C(10) 115.2(4) . 1_555 1_555 no
N(4) C(11) C(12) 121.2(5) . 1_555 1_555 no
C(10) C(11) C(12) 123.7(5) . 1_555 1_555 no
C(11) C(12) C(13) 119.3(6) . 1_555 1_555 no
C(12) C(13) C(14) 119.1(5) . 1_555 1_555 no
C(13) C(14) C(15) 120.0(6) . 1_555 1_555 no
N(4) C(15) C(14) 121.2(6) . 1_555 1_555 no

loop_
_geom_bond_atom_site_label_1
_geom_bond_atom_site_label_2
_geom_bond_distance
_geom_bond_site_symmetry_1
_geom_bond_site_symmetry_2
_geom_bond_publ_flag
Ru Br(1) 2.5222(6) . . yes
Ru Br(2) 2.4986(6) . . yes
Ru N(1) 1.786(4) . . yes
Ru N(2) 2.086(4) . . yes
Ru N(3) 2.015(4) . . yes
Ru N(4) 2.081(4) . . yes
P F(1) 1.586(4) . . no
P F(2) 1.577(5) . . no
P F(3) 1.581(4) . . no
P F(4) 1.599(4) . . no
P F(5) 1.577(4) . . no
P F(6) 1.586(4) . . no
O N(1) 1.083(5) . . yes
N(2) C(1) 1.362(6) . . no
N(2) C(5) 1.335(6) . . no
N(3) C(6) 1.343(6) . . no
N(3) C(10) 1.347(6) . . no
N(4) C(11) 1.365(6) . . no
N(4) C(15) 1.339(7) . . no
C(1) C(2) 1.388(7) . . no
C(1) C(6) 1.467(7) . . no
C(2) C(3) 1.385(9) . . no
C(3) C(4) 1.369(9) . . no
C(4) C(5) 1.370(8) . . no
C(6) C(7) 1.383(7) . . no
C(7) C(8) 1.371(8) . . no
C(8) C(9) 1.392(8) . . no
C(9) C(10) 1.397(7) . . no
C(10) C(11) 1.470(7) . . no
C(11) C(12) 1.363(7) . . no
C(12) C(13) 1.393(9) . . no
C(13) C(14) 1.36(1) . . no
C(14) C(15) 1.380(8) . . no
